data_7123195
loop_
_publ_author_name
'Deng, Xinyuan'
'Guo, Hongwei'
'Meng, Xiao'
'Wang, Kai'
'Zou, Bo'
'Ma, Yuguo'

_publ_section_title
;
 Visible responses under high pressure: phenolphthalein crystals and its
 analogues with adjustable ring-opening threshold pressures
;
_journal_name_full 'Chemical Communications'
_journal_paper_doi 10.1039/C9CC01145E
_journal_year 2019
_chemical_formula_moiety 'C20 H14 O2'
_chemical_formula_sum 'C20 H14 O2'
_chemical_formula_weight 286.31
_chemical_name_systematic
;
 ? 
;
_space_group_crystal_system monoclinic
_space_group_IT_number 14
_space_group_name_Hall '-P 2yn'
_space_group_name_H-M_alt 'P 1 21/n 1'
_symmetry_space_group_name_Hall '-P 2yn'
_symmetry_space_group_name_H-M 'P 1 21/n 1'
_atom_sites_solution_hydrogens geom
_audit_creation_date 2016-01-20
_audit_creation_method
;
Olex2 1.2
(compiled 2015.09.30 svn.r3233 for OlexSys, GUI svn.r5103)
;
_audit_update_record
;
2016-12-30 deposited with the CCDC.    2019-03-25 downloaded from the CCDC.
;
_cell_angle_alpha 90
_cell_angle_beta 100.649(6)
_cell_angle_gamma 90
_cell_formula_units_Z 4
_cell_length_a 8.4905(6)
_cell_length_b 17.1536(11)
_cell_length_c 10.3607(6)
_cell_measurement_reflns_used 1796
_cell_measurement_temperature 180.01(10)
_cell_measurement_theta_max 26.1060
_cell_measurement_theta_min 3.4290
_cell_volume 1482.97(17)
_computing_cell_refinement
;
CrysAlisPro, Agilent Technologies,
Version 1.171.36.32 (release 02-08-2013 CrysAlis171 .NET)
(compiled Aug  2 2013,16:46:58)
;
_computing_data_collection
;
CrysAlisPro, Agilent Technologies,
Version 1.171.36.32 (release 02-08-2013 CrysAlis171 .NET)
(compiled Aug  2 2013,16:46:58)
;
_computing_data_reduction
;
CrysAlisPro, Agilent Technologies,
Version 1.171.36.32 (release 02-08-2013 CrysAlis171 .NET)
(compiled Aug  2 2013,16:46:58)
;
_computing_molecular_graphics 'Olex2 (Dolomanov et al., 2009)'
_computing_publication_material 'Olex2 (Dolomanov et al., 2009)'
_computing_structure_refinement 'ShelXL (Sheldrick, 2015)'
_computing_structure_solution
;
Superflip (Palatinus & Chapuis, 2007;Palatinus & van der Lee, 2008;
Palatinus et al., 2012)
;
_diffrn_ambient_temperature 180.01(10)
_diffrn_detector_area_resol_mean 10.3914
_diffrn_measured_fraction_theta_full 0.986
_diffrn_measured_fraction_theta_max 0.987
_diffrn_measurement_details
;
#__ type_ start__ end____ width___ exp.time_
  1 omega  -19.00   53.00   1.0000    1.7400
omega____ theta____ kappa____ phi______ frames
    -       10.7017  -99.0000   30.0000 72

#__ type_ start__ end____ width___ exp.time_
  2 omega   -6.00   72.00   1.0000    1.7400
omega____ theta____ kappa____ phi______ frames
    -       10.7017   57.0000  150.0000 78
;
_diffrn_measurement_device_type 'SuperNova, Dual, Cu at zero, Atlas'
_diffrn_measurement_method '\w scans'
_diffrn_orient_matrix_UB_11 -0.0453007000
_diffrn_orient_matrix_UB_12 -0.0296411000
_diffrn_orient_matrix_UB_13 0.0239786000
_diffrn_orient_matrix_UB_21 0.0368175000
_diffrn_orient_matrix_UB_22 -0.0284282000
_diffrn_orient_matrix_UB_23 -0.0343052000
_diffrn_orient_matrix_UB_31 0.0618358000
_diffrn_orient_matrix_UB_32 -0.0047723000
_diffrn_orient_matrix_UB_33 0.0556516000
_diffrn_radiation_monochromator mirror
_diffrn_radiation_type MoK\a
_diffrn_radiation_wavelength 0.71073
_diffrn_reflns_av_R_equivalents 0.0278
_diffrn_reflns_av_unetI/netI 0.0469
_diffrn_reflns_Laue_measured_fraction_full 0.986
_diffrn_reflns_Laue_measured_fraction_max 0.987
_diffrn_reflns_limit_h_max 6
_diffrn_reflns_limit_h_min -10
_diffrn_reflns_limit_k_max 19
_diffrn_reflns_limit_k_min -21
_diffrn_reflns_limit_l_max 12
_diffrn_reflns_limit_l_min -10
_diffrn_reflns_number 5230
_diffrn_reflns_point_group_measured_fraction_full 0.986
_diffrn_reflns_point_group_measured_fraction_max 0.987
_diffrn_reflns_theta_full 25.242
_diffrn_reflns_theta_max 26.007
_diffrn_reflns_theta_min 3.406
_diffrn_source 'SuperNova (Mo) X-ray Source'
_exptl_absorpt_coefficient_mu 0.082
_exptl_absorpt_correction_T_max 1.00000
_exptl_absorpt_correction_T_min 0.95007
_exptl_absorpt_correction_type multi-scan
_exptl_absorpt_process_details
;
CrysAlisPro, Agilent Technologies,
Version 1.171.36.32 (release 02-08-2013 CrysAlis171 .NET)
(compiled Aug  2 2013,16:46:58)
Empirical absorption correction using spherical harmonics,
 implemented in SCALE3 ABSPACK scaling algorithm.
;
_exptl_crystal_density_diffrn 1.282
_exptl_crystal_density_method 'not measured'
_exptl_crystal_F_000 600
_exptl_crystal_size_max 0.1
_exptl_crystal_size_mid 0.1
_exptl_crystal_size_min 0.05
_refine_diff_density_max 0.209
_refine_diff_density_min -0.187
_refine_diff_density_rms 0.043
_refine_ls_extinction_method none
_refine_ls_goodness_of_fit_ref 1.039
_refine_ls_hydrogen_treatment constr
_refine_ls_matrix_type full
_refine_ls_number_parameters 199
_refine_ls_number_reflns 2881
_refine_ls_number_restraints 0
_refine_ls_restrained_S_all 1.039
_refine_ls_R_factor_all 0.0739
_refine_ls_R_factor_gt 0.0462
_refine_ls_shift/su_max 0.001
_refine_ls_shift/su_mean 0.000
_refine_ls_structure_factor_coef Fsqd
_refine_ls_weighting_details 'w=1/[\s^2^(Fo^2^)+(0.0464P)^2^+0.2206P] where P=(Fo^2^+2Fc^2^)/3'
_refine_ls_weighting_scheme calc
_refine_ls_wR_factor_gt 0.0979
_refine_ls_wR_factor_ref 0.1155
_reflns_Friedel_coverage 0.000
_reflns_number_gt 2038
_reflns_number_total 2881
_reflns_threshold_expression 'I > 2\s(I)'
_cod_data_source_file c9cc01145e2.cif
_cod_data_source_block exp_6565
_cod_database_code 7123195
_shelxl_version_number 2014-3
_chemical_oxdiff_formula 'C20 O2'
_shelx_space_group_comment
;
The symmetry employed for this shelxl refinement is uniquely defined
by the following loop, which should always be used as a source of
symmetry information in preference to the above space-group names.
They are only intended as comments.
;
_shelx_estimated_absorpt_t_max 0.996
_shelx_estimated_absorpt_t_min 0.992
_reflns_odcompleteness_completeness 98.75
_reflns_odcompleteness_iscentric 1
_reflns_odcompleteness_theta 25.97
_olex2_refinement_description
;
1. Fixed Uiso
 At 1.2 times of:
  All C(H) groups
2.a Aromatic/amide H refined with riding coordinates:
 C4(H4), C20(H20), C16(H16), C14(H14), C18(H18), C11(H11), C10(H10), C12(H12),
 C19(H19), C7(H7), C13(H13), C6(H6), C17(H17), C5(H5)
;
_olex2_submission_special_instructions 'No special instructions were received'

loop_
_space_group_symop_operation_xyz
'x, y, z'
'-x+1/2, y+1/2, -z+1/2'
'-x, -y, -z'
'x-1/2, -y-1/2, z-1/2'

loop_
_atom_site_label
_atom_site_type_symbol
_atom_site_fract_x
_atom_site_fract_y
_atom_site_fract_z
_atom_site_U_iso_or_equiv
_atom_site_adp_type
_atom_site_occupancy
_atom_site_site_symmetry_order
_atom_site_calc_flag
_atom_site_refinement_flags_posn
O1 O 0.99219(14) 0.68047(7) 0.49965(11) 0.0311(3) Uani 1 1 d .
O2 O 0.93588(17) 0.62393(9) 0.68004(13) 0.0501(4) Uani 1 1 d .
C2 C 0.9073(2) 0.70767(10) 0.37060(15) 0.0266(4) Uani 1 1 d .
C15 C 0.9361(2) 0.79502(10) 0.36622(15) 0.0274(4) Uani 1 1 d .
C3 C 0.7362(2) 0.68237(10) 0.37134(16) 0.0270(4) Uani 1 1 d .
C9 C 0.97585(19) 0.66421(10) 0.26558(16) 0.0271(4) Uani 1 1 d .
C1 C 0.8888(2) 0.64763(11) 0.57041(17) 0.0334(4) Uani 1 1 d .
C8 C 0.7285(2) 0.64763(10) 0.48969(16) 0.0299(4) Uani 1 1 d .
C4 C 0.5997(2) 0.68732(11) 0.27466(17) 0.0327(4) Uani 1 1 d .
H4 H 0.6034 0.7099 0.1915 0.039 Uiso 1 1 calc R
C20 C 0.8176(2) 0.84748(11) 0.31480(17) 0.0363(5) Uani 1 1 d .
H20 H 0.7113 0.8297 0.2839 0.044 Uiso 1 1 calc R
C16 C 1.0909(2) 0.82236(11) 0.41085(17) 0.0352(5) Uani 1 1 d .
H16 H 1.1739 0.7867 0.4447 0.042 Uiso 1 1 calc R
C14 C 0.9840(2) 0.70007(11) 0.14757(17) 0.0339(4) Uani 1 1 d .
H14 H 0.9499 0.7526 0.1333 0.041 Uiso 1 1 calc R
C18 C 1.0063(3) 0.95275(12) 0.35468(19) 0.0445(5) Uani 1 1 d .
H18 H 1.0298 1.0068 0.3512 0.053 Uiso 1 1 calc R
C11 C 1.0829(2) 0.54772(11) 0.18646(18) 0.0391(5) Uani 1 1 d .
H11 H 1.1170 0.4951 0.2004 0.047 Uiso 1 1 calc R
C10 C 1.0241(2) 0.58745(11) 0.28293(17) 0.0336(4) Uani 1 1 d .
H10 H 1.0167 0.5616 0.3627 0.040 Uiso 1 1 calc R
C12 C 1.0923(2) 0.58425(12) 0.06960(18) 0.0384(5) Uani 1 1 d .
H12 H 1.1338 0.5572 0.0032 0.046 Uiso 1 1 calc R
C19 C 0.8538(3) 0.92622(12) 0.30831(19) 0.0442(5) Uani 1 1 d .
H19 H 0.7724 0.9620 0.2714 0.053 Uiso 1 1 calc R
C7 C 0.5876(2) 0.61759(12) 0.51829(19) 0.0407(5) Uani 1 1 d .
H7 H 0.5849 0.5936 0.6005 0.049 Uiso 1 1 calc R
C13 C 1.0415(2) 0.65981(12) 0.04994(18) 0.0386(5) Uani 1 1 d .
H13 H 1.0456 0.6848 -0.0312 0.046 Uiso 1 1 calc R
C6 C 0.4516(2) 0.62386(13) 0.4232(2) 0.0456(5) Uani 1 1 d .
H6 H 0.3526 0.6044 0.4399 0.055 Uiso 1 1 calc R
C17 C 1.1247(3) 0.90097(12) 0.40623(19) 0.0436(5) Uani 1 1 d .
H17 H 1.2301 0.9193 0.4388 0.052 Uiso 1 1 calc R
C5 C 0.4577(2) 0.65824(12) 0.30339(19) 0.0410(5) Uani 1 1 d .
H5 H 0.3623 0.6620 0.2393 0.049 Uiso 1 1 calc R

loop_
_atom_site_aniso_label
_atom_site_aniso_U_11
_atom_site_aniso_U_22
_atom_site_aniso_U_33
_atom_site_aniso_U_23
_atom_site_aniso_U_13
_atom_site_aniso_U_12
O1 0.0277(7) 0.0367(8) 0.0272(6) 0.0071(5) 0.0008(5) -0.0036(6)
O2 0.0535(9) 0.0583(10) 0.0347(8) 0.0179(7) -0.0020(6) -0.0120(8)
C2 0.0257(9) 0.0305(10) 0.0227(8) 0.0028(7) 0.0020(7) -0.0019(8)
C15 0.0306(10) 0.0293(10) 0.0231(9) -0.0007(7) 0.0072(7) -0.0008(8)
C3 0.0263(9) 0.0275(10) 0.0273(9) -0.0028(7) 0.0053(7) 0.0001(8)
C9 0.0213(9) 0.0282(10) 0.0316(9) -0.0001(8) 0.0042(7) -0.0030(7)
C1 0.0389(11) 0.0306(11) 0.0300(10) 0.0035(8) 0.0042(8) -0.0051(9)
C8 0.0321(10) 0.0284(10) 0.0290(9) -0.0007(8) 0.0053(7) -0.0046(8)
C4 0.0303(10) 0.0361(11) 0.0305(9) -0.0006(8) 0.0023(8) 0.0005(8)
C20 0.0363(11) 0.0349(11) 0.0402(11) 0.0025(9) 0.0136(8) -0.0002(9)
C16 0.0353(11) 0.0355(11) 0.0335(10) 0.0015(8) 0.0031(8) -0.0051(9)
C14 0.0379(11) 0.0310(11) 0.0333(10) 0.0022(8) 0.0082(8) 0.0012(9)
C18 0.0663(15) 0.0282(11) 0.0441(11) -0.0037(9) 0.0237(11) -0.0100(11)
C11 0.0395(11) 0.0263(11) 0.0533(12) -0.0030(9) 0.0131(9) 0.0005(9)
C10 0.0337(10) 0.0308(11) 0.0375(10) 0.0045(8) 0.0097(8) -0.0020(8)
C12 0.0399(11) 0.0367(12) 0.0422(11) -0.0096(9) 0.0167(9) -0.0073(9)
C19 0.0543(13) 0.0329(12) 0.0503(12) 0.0062(10) 0.0226(10) 0.0094(10)
C7 0.0421(12) 0.0423(12) 0.0403(11) 0.0002(9) 0.0141(9) -0.0123(10)
C13 0.0476(12) 0.0378(12) 0.0325(10) -0.0006(9) 0.0130(9) -0.0042(9)
C6 0.0343(11) 0.0497(14) 0.0545(13) -0.0051(11) 0.0128(9) -0.0132(10)
C17 0.0492(13) 0.0388(12) 0.0424(11) -0.0025(9) 0.0076(9) -0.0159(10)
C5 0.0290(10) 0.0445(13) 0.0474(12) -0.0068(10) 0.0011(9) -0.0050(9)

loop_
_atom_type_symbol
_atom_type_description
_atom_type_scat_dispersion_real
_atom_type_scat_dispersion_imag
_atom_type_scat_source
C C 0.0033 0.0016 'International Tables Vol C Tables 4.2.6.8 and 6.1.1.4'
H H 0.0000 0.0000 'International Tables Vol C Tables 4.2.6.8 and 6.1.1.4'
O O 0.0106 0.0060 'International Tables Vol C Tables 4.2.6.8 and 6.1.1.4'

loop_
_geom_angle_atom_site_label_1
_geom_angle_atom_site_label_2
_geom_angle_atom_site_label_3
_geom_angle
C1 O1 C2 111.29(13)
O1 C2 C15 106.56(13)
O1 C2 C3 102.32(13)
O1 C2 C9 107.84(13)
C15 C2 C9 112.14(14)
C3 C2 C15 116.19(14)
C3 C2 C9 110.90(14)
C20 C15 C2 122.96(15)
C20 C15 C16 118.99(17)
C16 C15 C2 117.99(16)
C8 C3 C2 109.37(14)
C8 C3 C4 119.95(16)
C4 C3 C2 130.65(15)
C14 C9 C2 120.21(16)
C10 C9 C2 121.19(15)
C10 C9 C14 118.53(16)
O1 C1 C8 108.44(14)
O2 C1 O1 120.83(17)
O2 C1 C8 130.72(17)
C3 C8 C1 108.51(15)
C3 C8 C7 122.53(17)
C7 C8 C1 128.95(16)
C3 C4 H4 121.1
C5 C4 C3 117.79(17)
C5 C4 H4 121.1
C15 C20 H20 120.0
C15 C20 C19 119.98(18)
C19 C20 H20 120.0
C15 C16 H16 119.8
C17 C16 C15 120.45(18)
C17 C16 H16 119.8
C9 C14 H14 119.8
C9 C14 C13 120.38(18)
C13 C14 H14 119.8
C19 C18 H18 120.1
C19 C18 C17 119.80(19)
C17 C18 H18 120.1
C10 C11 H11 120.0
C10 C11 C12 120.00(18)
C12 C11 H11 120.0
C9 C10 H10 119.5
C11 C10 C9 121.06(17)
C11 C10 H10 119.5
C11 C12 H12 120.2
C13 C12 C11 119.53(17)
C13 C12 H12 120.2
C20 C19 H19 119.7
C18 C19 C20 120.6(2)
C18 C19 H19 119.7
C8 C7 H7 121.3
C6 C7 C8 117.47(18)
C6 C7 H7 121.3
C14 C13 H13 119.8
C12 C13 C14 120.46(17)
C12 C13 H13 119.8
C7 C6 H6 119.7
C7 C6 C5 120.65(19)
C5 C6 H6 119.7
C16 C17 H17 119.9
C18 C17 C16 120.21(19)
C18 C17 H17 119.9
C4 C5 H5 119.2
C6 C5 C4 121.60(18)
C6 C5 H5 119.2

loop_
_geom_bond_atom_site_label_1
_geom_bond_atom_site_label_2
_geom_bond_distance
O1 C2 1.4726(19)
O1 C1 1.365(2)
O2 C1 1.203(2)
C2 C15 1.520(2)
C2 C3 1.518(2)
C2 C9 1.521(2)
C15 C20 1.381(2)
C15 C16 1.392(2)
C3 C8 1.376(2)
C3 C4 1.387(2)
C9 C14 1.382(2)
C9 C10 1.381(3)
C1 C8 1.461(3)
C8 C7 1.383(3)
C4 H4 0.9500
C4 C5 1.387(3)
C20 H20 0.9500
C20 C19 1.390(3)
C16 H16 0.9500
C16 C17 1.381(3)
C14 H14 0.9500
C14 C13 1.386(3)
C18 H18 0.9500
C18 C19 1.372(3)
C18 C17 1.373(3)
C11 H11 0.9500
C11 C10 1.377(3)
C11 C12 1.379(3)
C10 H10 0.9500
C12 H12 0.9500
C12 C13 1.369(3)
C19 H19 0.9500
C7 H7 0.9500
C7 C6 1.377(3)
C13 H13 0.9500
C6 H6 0.9500
C6 C5 1.384(3)
C17 H17 0.9500
C5 H5 0.9500
